data_7019999
loop_
_publ_author_name
'Tan, Bin'
'Xie, Zai-Lai'
'Feng, Mei-Ling'
'Hu, Bing'
'Wu, Zhao-Feng'
'Huang, Xiao-Ying'

_publ_section_title
;
 Ionothermal syntheses, crystal structures and properties of
 three-dimensional rare earth metal-organic frameworks with
 1,4-naphthalenedicarboxylic acid.
;
_journal_issue 35
_journal_name_full 'Dalton transactions (Cambridge, England : 2003)'
_journal_page_first 10576
_journal_page_last 10584
_journal_paper_doi 10.1039/c2dt30944k
_journal_volume 41
_journal_year 2012
_chemical_formula_moiety 'C36 H18 Cl O12 Y2, C10 H19 N2'
_chemical_formula_sum 'C46 H37 Cl N2 O12 Y2'
_chemical_formula_weight 1023.05
_space_group_IT_number 14
_symmetry_cell_setting monoclinic
_symmetry_space_group_name_Hall '-P 2ybc'
_symmetry_space_group_name_H-M 'P 1 21/c 1'
_atom_sites_solution_hydrogens geom
_atom_sites_solution_primary direct
_atom_sites_solution_secondary difmap
_audit_creation_method SHELXL-97
_cell_angle_alpha 90.00
_cell_angle_beta 94.1242(19)
_cell_angle_gamma 90.00
_cell_formula_units_Z 4
_cell_length_a 17.6892(3)
_cell_length_b 14.7676(4)
_cell_length_c 15.8400(4)
_cell_measurement_reflns_used 7017
_cell_measurement_temperature 293(2)
_cell_measurement_theta_max 28.8111
_cell_measurement_theta_min 2.5570
_cell_volume 4127.12(17)
_computing_cell_refinement
;
CrysAlisPro, Oxford Diffraction Ltd.,
Version 1.171.33.66
;
_computing_data_collection
;
CrysAlisPro, Oxford Diffraction Ltd.,
Version 1.171.33.66
;
_computing_data_reduction
;
CrysAlisPro, Oxford Diffraction Ltd.,
Version 1.171.33.66
;
_computing_molecular_graphics 'DIAMOND. Version 3.0. Crystal Impact'
_computing_publication_material 'Windows Word 2003'
_computing_structure_refinement 'SHELXL-97 (Sheldrick, 1997)'
_computing_structure_solution 'SHELXS-97 (Sheldrick, 1990)'
_diffrn_ambient_temperature 293(2)
_diffrn_detector_area_resol_mean 16.2083
_diffrn_measured_fraction_theta_full 0.991
_diffrn_measured_fraction_theta_max 0.991
_diffrn_measurement_device_type 'Xcalibur, Eos'
_diffrn_measurement_method '\w scans'
_diffrn_radiation_monochromator graphite
_diffrn_radiation_source 'fine-focus sealed tube'
_diffrn_radiation_type MoK\a
_diffrn_radiation_wavelength 0.71073
_diffrn_reflns_av_R_equivalents 0.0391
_diffrn_reflns_av_sigmaI/netI 0.0832
_diffrn_reflns_limit_h_max 22
_diffrn_reflns_limit_h_min -22
_diffrn_reflns_limit_k_max 16
_diffrn_reflns_limit_k_min -18
_diffrn_reflns_limit_l_max 19
_diffrn_reflns_limit_l_min -19
_diffrn_reflns_number 17701
_diffrn_reflns_theta_full 26.55
_diffrn_reflns_theta_max 26.55
_diffrn_reflns_theta_min 2.69
_exptl_absorpt_coefficient_mu 2.933
_exptl_absorpt_correction_T_max 1.00000
_exptl_absorpt_correction_T_min 0.73489
_exptl_absorpt_correction_type multi-scan
_exptl_absorpt_process_details
;
CrysAlisPro, Oxford Diffraction Ltd.,
Version 1.171.33.66 (release 28-04-2010 CrysAlis171 .NET)
(compiled Apr 28 2010,14:27:37)
Empirical absorption correction using spherical harmonics,
implemented in SCALE3 ABSPACK scaling algorithm.
;
_exptl_crystal_colour colourless
_exptl_crystal_density_diffrn 1.646
_exptl_crystal_density_method 'not measured'
_exptl_crystal_description block
_exptl_crystal_F_000 2072
_exptl_crystal_size_max 0.22
_exptl_crystal_size_mid 0.20
_exptl_crystal_size_min 0.18
_refine_diff_density_max 1.174
_refine_diff_density_min -0.983
_refine_diff_density_rms 0.108
_refine_ls_extinction_method none
_refine_ls_goodness_of_fit_ref 1.073
_refine_ls_hydrogen_treatment constr
_refine_ls_matrix_type full
_refine_ls_number_parameters 607
_refine_ls_number_reflns 8504
_refine_ls_number_restraints 384
_refine_ls_restrained_S_all 1.111
_refine_ls_R_factor_all 0.0808
_refine_ls_R_factor_gt 0.0443
_refine_ls_shift/su_max 0.001
_refine_ls_shift/su_mean 0.000
_refine_ls_structure_factor_coef Fsqd
_refine_ls_weighting_details 'calc w=1/[\s^2^(Fo^2^)+(0.0320P)^2^+3.0000P] where P=(Fo^2^+2Fc^2^)/3'
_refine_ls_weighting_scheme calc
_refine_ls_wR_factor_gt 0.0945
_refine_ls_wR_factor_ref 0.0990
_reflns_number_gt 5175
_reflns_number_total 8504
_reflns_threshold_expression >2sigma(I)
_cod_data_source_file c2dt30944k.txt
_cod_data_source_block compound-12
_cod_original_sg_symbol_H-M 'P 21/c'
_cod_database_code 7019999

loop_
_symmetry_equiv_pos_as_xyz
'x, y, z'
'-x, y+1/2, -z+1/2'
'-x, -y, -z'
'x, -y-1/2, z-1/2'

loop_
_atom_site_label
_atom_site_type_symbol
_atom_site_fract_x
_atom_site_fract_y
_atom_site_fract_z
_atom_site_U_iso_or_equiv
_atom_site_adp_type
_atom_site_occupancy
_atom_site_symmetry_multiplicity
_atom_site_calc_flag
_atom_site_refinement_flags
_atom_site_disorder_assembly
_atom_site_disorder_group
Y1 Y 0.37866(2) 0.02467(3) -0.00389(3) 0.01513(11) Uani 1 1 d . . .
Y2 Y 0.11774(2) 0.01193(3) -0.00136(3) 0.01568(11) Uani 1 1 d . . .
Cl1 Cl 0.25234(5) -0.08147(8) 0.02692(8) 0.0315(3) Uani 1 1 d . . .
O1 O 0.45068(15) 0.1202(2) -0.0777(2) 0.0379(9) Uani 1 1 d . . .
O2 O 0.57641(15) 0.1030(2) -0.0672(2) 0.0381(9) Uani 1 1 d . . .
O3 O 0.31568(15) 0.1278(2) 0.0734(2) 0.0399(10) Uani 1 1 d . . .
O5 O 0.46850(17) 0.4266(3) -0.4040(2) 0.0437(10) Uani 1 1 d . . .
O4 O 0.19248(15) 0.1324(2) 0.0329(2) 0.0327(9) Uani 1 1 d . . .
O6 O 0.59417(16) 0.4301(3) -0.3882(2) 0.0393(10) Uani 1 1 d . . .
O7 O 0.29285(14) 0.4291(2) 0.39158(19) 0.0329(9) Uani 1 1 d . . .
O8 O 0.16853(14) 0.4564(2) 0.37114(18) 0.0263(8) Uani 1 1 d . . .
O9 O 0.06125(15) 0.0839(2) 0.10973(19) 0.0303(8) Uani 1 1 d . . .
O10 O -0.06494(15) 0.0994(2) 0.08571(19) 0.0290(8) Uani 1 1 d . . .
O11 O 0.02303(16) 0.4071(2) 0.4353(2) 0.0338(9) Uani 1 1 d . . .
O12 O -0.09926(15) 0.4023(2) 0.3970(2) 0.0343(9) Uani 1 1 d . . .
C1 C 0.5161(2) 0.1411(3) -0.0962(3) 0.0256(11) Uani 1 1 d . . .
C2 C 0.5222(2) 0.2144(3) -0.1608(3) 0.0234(11) Uani 1 1 d . . .
C3 C 0.4722(2) 0.2123(3) -0.2306(3) 0.0310(13) Uani 1 1 d . . .
H3A H 0.4352 0.1675 -0.2350 0.037 Uiso 1 1 calc R . .
C4 C 0.4754(2) 0.2759(4) -0.2955(3) 0.0330(13) Uani 1 1 d . . .
H4A H 0.4411 0.2721 -0.3428 0.040 Uiso 1 1 calc R . .
C5 C 0.5284(2) 0.3438(3) -0.2905(3) 0.0230(11) Uani 1 1 d . . .
C6 C 0.5798(2) 0.3511(3) -0.2177(3) 0.0191(10) Uani 1 1 d . . .
C7 C 0.5776(2) 0.2848(3) -0.1523(3) 0.0215(11) Uani 1 1 d . . .
C8 C 0.6282(2) 0.2940(4) -0.0793(3) 0.0327(12) Uani 1 1 d . . .
H8A H 0.6282 0.2507 -0.0367 0.039 Uiso 1 1 calc R . .
C9 C 0.6768(3) 0.3656(4) -0.0707(3) 0.0413(14) Uani 1 1 d . . .
H9A H 0.7100 0.3702 -0.0226 0.050 Uiso 1 1 calc R . .
C10 C 0.6774(2) 0.4320(4) -0.1332(3) 0.0369(13) Uani 1 1 d . . .
H10A H 0.7098 0.4814 -0.1257 0.044 Uiso 1 1 calc R . .
C11 C 0.6312(2) 0.4254(3) -0.2047(3) 0.0313(12) Uani 1 1 d . . .
H11A H 0.6330 0.4698 -0.2462 0.038 Uiso 1 1 calc R . .
C12 C 0.5309(2) 0.4051(3) -0.3660(3) 0.0276(12) Uani 1 1 d . . .
C13 C 0.2498(2) 0.1598(3) 0.0777(3) 0.0274(11) Uani 1 1 d . . .
C14 C 0.2405(2) 0.2324(3) 0.1419(3) 0.0258(11) Uani 1 1 d . . .
C15 C 0.2832(2) 0.2244(4) 0.2174(3) 0.0351(13) Uani 1 1 d . . .
H15A H 0.3168 0.1761 0.2249 0.042 Uiso 1 1 calc R . .
C16 C 0.2781(2) 0.2861(3) 0.2828(3) 0.0327(13) Uani 1 1 d . . .
H16A H 0.3090 0.2791 0.3323 0.039 Uiso 1 1 calc R . .
C17 C 0.2279(2) 0.3576(3) 0.2757(3) 0.0212(10) Uani 1 1 d . . .
C18 C 0.1807(2) 0.3675(3) 0.1997(3) 0.0179(10) Uani 1 1 d . . .
C19 C 0.1874(2) 0.3060(3) 0.1317(3) 0.0222(11) Uani 1 1 d . . .
C20 C 0.1446(2) 0.3212(3) 0.0540(3) 0.0323(12) Uani 1 1 d . . .
H20A H 0.1498 0.2825 0.0085 0.039 Uiso 1 1 calc R . .
C21 C 0.0957(2) 0.3929(4) 0.0457(3) 0.0355(13) Uani 1 1 d . . .
H21A H 0.0678 0.4022 -0.0056 0.043 Uiso 1 1 calc R . .
C22 C 0.0868(2) 0.4521(4) 0.1126(3) 0.0346(13) Uani 1 1 d . . .
H22A H 0.0529 0.5001 0.1057 0.042 Uiso 1 1 calc R . .
C23 C 0.1274(2) 0.4403(3) 0.1879(3) 0.0256(11) Uani 1 1 d . . .
H23A H 0.1205 0.4800 0.2323 0.031 Uiso 1 1 calc R . .
C24 C 0.2293(2) 0.4193(3) 0.3515(3) 0.0213(10) Uani 1 1 d . . .
C25 C -0.0002(2) 0.1230(3) 0.1204(3) 0.0239(11) Uani 1 1 d . . .
C26 C -0.0009(2) 0.2009(3) 0.1812(3) 0.0220(11) Uani 1 1 d . . .
C27 C 0.0400(2) 0.1927(4) 0.2572(3) 0.0333(13) Uani 1 1 d . . .
H27A H 0.0733 0.1443 0.2662 0.040 Uiso 1 1 calc R . .
C28 C 0.0329(2) 0.2558(3) 0.3216(3) 0.0314(13) Uani 1 1 d . . .
H28A H 0.0617 0.2493 0.3727 0.038 Uiso 1 1 calc R . .
C29 C -0.0163(2) 0.3273(3) 0.3101(3) 0.0235(11) Uani 1 1 d . . .
C30 C -0.0536(2) 0.3437(3) 0.2291(3) 0.0226(11) Uani 1 1 d . . .
C31 C -0.0463(2) 0.2793(3) 0.1641(3) 0.0231(11) Uani 1 1 d . . .
C32 C -0.0814(3) 0.2986(4) 0.0826(3) 0.0354(13) Uani 1 1 d . . .
H32A H -0.0781 0.2570 0.0389 0.042 Uiso 1 1 calc R . .
C33 C -0.1200(3) 0.3774(4) 0.0679(4) 0.0451(15) Uani 1 1 d . . .
H33A H -0.1417 0.3894 0.0139 0.054 Uiso 1 1 calc R . .
C34 C -0.1274(3) 0.4400(4) 0.1318(4) 0.0435(14) Uani 1 1 d . . .
H34A H -0.1543 0.4933 0.1205 0.052 Uiso 1 1 calc R . .
C35 C -0.0956(2) 0.4238(4) 0.2114(3) 0.0345(12) Uani 1 1 d . . .
H35A H -0.1015 0.4657 0.2542 0.041 Uiso 1 1 calc R . .
C36 C -0.0312(2) 0.3833(3) 0.3857(3) 0.0259(11) Uani 1 1 d . . .
N1A N 0.2332(6) -0.2669(7) 0.2720(6) 0.0532(15) Uani 0.515(4) 1 d PDU A 1
N2A N 0.3024(6) -0.1508(7) 0.2705(6) 0.0636(15) Uani 0.515(4) 1 d PDU A 1
C37A C 0.2722(10) -0.2664(11) 0.3454(9) 0.0629(19) Uani 0.515(4) 1 d PDU A 1
H37A H 0.2670 -0.3056 0.3905 0.075 Uiso 0.515(4) 1 calc PR A 1
C38A C 0.3237(7) -0.1942(9) 0.3418(7) 0.0657(19) Uani 0.515(4) 1 d PDU A 1
H38A H 0.3638 -0.1799 0.3807 0.079 Uiso 0.515(4) 1 calc PR A 1
C39A C 0.2472(15) -0.1967(14) 0.2262(12) 0.0534(18) Uani 0.515(4) 1 d PDU A 1
H39A H 0.2239 -0.1814 0.1737 0.064 Uiso 0.515(4) 1 calc PR A 1
C40A C 0.1800(6) -0.3388(8) 0.2445(9) 0.069(3) Uani 0.515(4) 1 d PDU A 1
H40A H 0.1468 -0.3174 0.1982 0.103 Uiso 0.515(4) 1 calc PR A 1
H40B H 0.1507 -0.3557 0.2907 0.103 Uiso 0.515(4) 1 calc PR A 1
H40C H 0.2077 -0.3904 0.2266 0.103 Uiso 0.515(4) 1 calc PR A 1
C41A C 0.3367(9) -0.0715(10) 0.2386(9) 0.091(2) Uani 0.515(4) 1 d PDU A 1
H41A H 0.2974 -0.0327 0.2125 0.109 Uiso 0.515(4) 1 calc PR A 1
H41B H 0.3698 -0.0890 0.1951 0.109 Uiso 0.515(4) 1 calc PR A 1
C43A C 0.3451(9) 0.0369(12) 0.3750(10) 0.131(2) Uani 0.515(4) 1 d PDU A 1
H43A H 0.3303 -0.0014 0.4208 0.157 Uiso 0.515(4) 1 calc PR A 1
H43B H 0.3012 0.0704 0.3519 0.157 Uiso 0.515(4) 1 calc PR A 1
C42A C 0.3810(10) -0.0201(12) 0.3050(10) 0.112(2) Uani 0.515(4) 1 d PDU A 1
H42A H 0.4129 0.0212 0.2758 0.134 Uiso 0.515(4) 1 calc PR A 1
H42B H 0.4148 -0.0633 0.3344 0.134 Uiso 0.515(4) 1 calc PR A 1
C44A C 0.4123(11) 0.1036(12) 0.4065(9) 0.145(3) Uani 0.515(4) 1 d PDU A 1
H44A H 0.4571 0.0873 0.3780 0.174 Uiso 0.515(4) 1 calc PR A 1
H44B H 0.3983 0.1647 0.3893 0.174 Uiso 0.515(4) 1 calc PR A 1
C45A C 0.4333(9) 0.1035(14) 0.5046(9) 0.147(3) Uani 0.515(4) 1 d PDU A 1
H45A H 0.4422 0.0423 0.5254 0.176 Uiso 0.515(4) 1 calc PR A 1
H45D H 0.4783 0.1396 0.5187 0.176 Uiso 0.515(4) 1 calc PR A 1
C46A C 0.3636(11) 0.1453(14) 0.5423(12) 0.173(5) Uani 0.515(4) 1 d PDU A 1
H46A H 0.3719 0.1476 0.6028 0.259 Uiso 0.515(4) 1 calc PR A 1
H46B H 0.3198 0.1090 0.5270 0.259 Uiso 0.515(4) 1 calc PR A 1
H46C H 0.3557 0.2055 0.5206 0.259 Uiso 0.515(4) 1 calc PR A 1
N2B N 0.2913(6) -0.2057(8) 0.2988(7) 0.0636(15) Uani 0.485(4) 1 d PDU A 2
N1B N 0.2079(6) -0.2808(7) 0.2281(7) 0.0532(15) Uani 0.485(4) 1 d PDU A 2
C40B C 0.1557(6) -0.3140(9) 0.1595(8) 0.069(3) Uani 0.485(4) 1 d PDU A 2
H40D H 0.1575 -0.2748 0.1114 0.103 Uiso 0.485(4) 1 calc PR A 2
H40E H 0.1052 -0.3150 0.1779 0.103 Uiso 0.485(4) 1 calc PR A 2
H40F H 0.1702 -0.3742 0.1442 0.103 Uiso 0.485(4) 1 calc PR A 2
C37B C 0.2182(7) -0.3218(9) 0.3025(7) 0.0629(19) Uani 0.485(4) 1 d PDU A 2
H37B H 0.1900 -0.3692 0.3228 0.075 Uiso 0.485(4) 1 calc PR A 2
C38B C 0.2812(11) -0.2780(11) 0.3441(11) 0.0657(19) Uani 0.485(4) 1 d PDU A 2
H38B H 0.3093 -0.2965 0.3930 0.079 Uiso 0.485(4) 1 calc PR A 2
C41B C 0.3468(8) -0.1395(9) 0.3225(10) 0.091(2) Uani 0.485(4) 1 d PDU A 2
H41C H 0.3963 -0.1615 0.3092 0.109 Uiso 0.485(4) 1 calc PR A 2
H41D H 0.3481 -0.1297 0.3832 0.109 Uiso 0.485(4) 1 calc PR A 2
C42B C 0.3301(11) -0.0481(11) 0.2759(11) 0.112(2) Uani 0.485(4) 1 d PDU A 2
H42C H 0.3259 -0.0566 0.2150 0.134 Uiso 0.485(4) 1 calc PR A 2
H42D H 0.2836 -0.0212 0.2930 0.134 Uiso 0.485(4) 1 calc PR A 2
C39B C 0.2501(16) -0.2082(15) 0.2247(13) 0.0534(18) Uani 0.485(4) 1 d PDU A 2
H39B H 0.2511 -0.1671 0.1803 0.064 Uiso 0.485(4) 1 calc PR A 2
C44B C 0.4068(11) 0.0315(12) 0.4001(10) 0.145(3) Uani 0.485(4) 1 d PDU A 2
H44C H 0.4585 0.0506 0.4147 0.174 Uiso 0.485(4) 1 calc PR A 2
H44D H 0.3996 -0.0253 0.4292 0.174 Uiso 0.485(4) 1 calc PR A 2
C43B C 0.3995(11) 0.0115(14) 0.3037(11) 0.131(2) Uani 0.485(4) 1 d PDU A 2
H43C H 0.3956 0.0685 0.2731 0.157 Uiso 0.485(4) 1 calc PR A 2
H43D H 0.4452 -0.0187 0.2883 0.157 Uiso 0.485(4) 1 calc PR A 2
C45B C 0.3537(9) 0.1024(14) 0.4376(12) 0.147(3) Uani 0.485(4) 1 d PDU A 2
H45B H 0.3304 0.1404 0.3930 0.176 Uiso 0.485(4) 1 calc PR A 2
H45C H 0.3140 0.0724 0.4663 0.176 Uiso 0.485(4) 1 calc PR A 2
C46B C 0.4039(13) 0.1597(14) 0.5006(13) 0.173(5) Uani 0.485(4) 1 d PDU A 2
H46G H 0.3734 0.2045 0.5259 0.259 Uiso 0.485(4) 1 calc PR A 2
H46D H 0.4427 0.1892 0.4712 0.259 Uiso 0.485(4) 1 calc PR A 2
H46E H 0.4270 0.1212 0.5439 0.259 Uiso 0.485(4) 1 calc PR A 2

loop_
_atom_site_aniso_label
_atom_site_aniso_U_11
_atom_site_aniso_U_22
_atom_site_aniso_U_33
_atom_site_aniso_U_23
_atom_site_aniso_U_13
_atom_site_aniso_U_12
Y1 0.00972(18) 0.0165(3) 0.0191(2) -0.0004(2) 0.00059(15) 0.00064(19)
Y2 0.01061(18) 0.0170(3) 0.0194(2) 0.0003(2) 0.00041(15) -0.00067(19)
Cl1 0.0125(4) 0.0272(7) 0.0548(9) 0.0138(6) 0.0033(5) 0.0014(5)
O1 0.0142(15) 0.045(2) 0.056(2) 0.0230(19) 0.0068(15) -0.0035(15)
O2 0.0172(15) 0.037(2) 0.059(3) 0.0243(19) -0.0031(15) 0.0025(15)
O3 0.0132(14) 0.047(3) 0.059(2) -0.029(2) 0.0008(15) 0.0063(15)
O5 0.0274(17) 0.055(3) 0.046(2) 0.026(2) -0.0149(16) -0.0049(18)
O4 0.0145(14) 0.031(2) 0.052(2) -0.0151(17) -0.0019(14) -0.0042(14)
O6 0.0270(17) 0.055(3) 0.036(2) 0.0225(19) 0.0037(15) -0.0089(17)
O7 0.0120(14) 0.049(2) 0.037(2) -0.0168(18) -0.0045(13) 0.0016(15)
O8 0.0155(13) 0.038(2) 0.0251(18) -0.0094(16) 0.0017(12) 0.0079(14)
O9 0.0184(15) 0.040(2) 0.033(2) -0.0120(17) 0.0043(13) 0.0017(15)
O10 0.0200(15) 0.035(2) 0.032(2) -0.0177(17) 0.0035(13) -0.0082(15)
O11 0.0257(16) 0.040(2) 0.035(2) -0.0149(18) 0.0001(14) -0.0123(16)
O12 0.0176(15) 0.043(2) 0.043(2) -0.0144(18) 0.0077(14) -0.0008(15)
C1 0.019(2) 0.024(3) 0.034(3) 0.008(2) 0.002(2) -0.003(2)
C2 0.013(2) 0.025(3) 0.032(3) 0.010(2) 0.0011(19) 0.002(2)
C3 0.018(2) 0.031(3) 0.043(3) 0.015(3) -0.005(2) -0.009(2)
C4 0.020(2) 0.043(4) 0.034(3) 0.009(3) -0.008(2) -0.006(2)
C5 0.014(2) 0.021(3) 0.034(3) 0.008(2) 0.0004(19) -0.0004(19)
C6 0.0115(19) 0.021(3) 0.025(3) 0.003(2) 0.0045(17) -0.0003(19)
C7 0.0122(19) 0.025(3) 0.027(3) 0.004(2) 0.0006(18) 0.0012(19)
C8 0.030(2) 0.038(3) 0.030(3) 0.009(2) -0.002(2) -0.004(2)
C9 0.035(3) 0.052(4) 0.035(3) 0.003(3) -0.007(2) -0.007(3)
C10 0.027(2) 0.042(4) 0.042(3) 0.001(3) 0.000(2) -0.017(2)
C11 0.029(2) 0.028(3) 0.038(3) 0.005(2) 0.004(2) -0.003(2)
C12 0.026(2) 0.029(3) 0.027(3) 0.006(2) -0.004(2) -0.005(2)
C13 0.021(2) 0.024(3) 0.037(3) -0.009(2) 0.003(2) -0.003(2)
C14 0.016(2) 0.025(3) 0.037(3) -0.009(2) 0.0060(19) -0.001(2)
C15 0.025(2) 0.035(3) 0.044(3) -0.012(3) -0.009(2) 0.016(2)
C16 0.021(2) 0.036(3) 0.039(3) -0.013(3) -0.012(2) 0.011(2)
C17 0.015(2) 0.024(3) 0.025(3) -0.005(2) 0.0013(18) -0.0004(19)
C18 0.0132(19) 0.018(3) 0.023(3) -0.002(2) 0.0021(17) -0.0022(18)
C19 0.0131(19) 0.025(3) 0.028(3) -0.004(2) -0.0004(18) -0.0005(19)
C20 0.033(3) 0.035(3) 0.029(3) -0.011(2) -0.003(2) 0.002(2)
C21 0.033(3) 0.042(3) 0.030(3) 0.002(3) -0.011(2) 0.006(2)
C22 0.030(2) 0.034(3) 0.038(3) 0.001(3) -0.004(2) 0.009(2)
C23 0.022(2) 0.022(3) 0.033(3) -0.008(2) 0.0020(19) 0.003(2)
C24 0.020(2) 0.022(3) 0.021(3) 0.000(2) 0.0024(18) -0.002(2)
C25 0.025(2) 0.025(3) 0.023(3) -0.004(2) 0.0059(19) -0.006(2)
C26 0.015(2) 0.023(3) 0.029(3) -0.008(2) 0.0056(19) -0.0035(19)
C27 0.020(2) 0.039(3) 0.041(3) -0.017(3) -0.002(2) 0.010(2)
C28 0.026(2) 0.037(3) 0.030(3) -0.013(3) -0.007(2) 0.008(2)
C29 0.015(2) 0.026(3) 0.030(3) -0.012(2) 0.0031(19) -0.004(2)
C30 0.014(2) 0.023(3) 0.031(3) -0.003(2) 0.0028(19) -0.0027(19)
C31 0.017(2) 0.027(3) 0.027(3) -0.002(2) 0.0044(19) -0.007(2)
C32 0.038(3) 0.037(3) 0.030(3) -0.006(3) -0.003(2) -0.005(3)
C33 0.041(3) 0.054(4) 0.039(4) 0.011(3) -0.009(2) -0.003(3)
C34 0.037(3) 0.035(4) 0.058(4) 0.009(3) -0.001(3) 0.010(3)
C35 0.034(3) 0.032(3) 0.038(3) -0.002(3) 0.008(2) -0.003(2)
C36 0.024(2) 0.023(3) 0.031(3) -0.006(2) 0.005(2) -0.007(2)
N1A 0.057(3) 0.048(3) 0.057(3) 0.009(3) 0.017(3) 0.015(3)
N2A 0.071(3) 0.061(3) 0.061(3) 0.007(3) 0.014(3) -0.001(3)
C37A 0.074(4) 0.059(4) 0.058(4) 0.016(3) 0.014(3) 0.025(3)
C38A 0.075(4) 0.065(4) 0.058(3) 0.012(3) 0.009(3) 0.019(3)
C39A 0.057(3) 0.055(4) 0.050(3) 0.007(3) 0.011(2) 0.003(3)
C40A 0.054(5) 0.059(6) 0.094(6) -0.020(6) 0.011(5) 0.007(4)
C41A 0.101(4) 0.083(4) 0.092(4) 0.008(4) 0.024(4) -0.016(4)
C43A 0.173(5) 0.100(5) 0.125(5) 0.013(4) 0.049(4) -0.013(5)
C42A 0.135(4) 0.095(4) 0.108(4) 0.014(4) 0.027(4) -0.023(4)
C44A 0.195(6) 0.106(5) 0.141(5) 0.013(5) 0.060(5) -0.013(5)
C45A 0.193(7) 0.108(6) 0.148(6) 0.018(6) 0.067(6) -0.002(6)
C46A 0.234(10) 0.107(9) 0.192(10) -0.026(9) 0.112(9) -0.018(9)
N2B 0.071(3) 0.061(3) 0.061(3) 0.007(3) 0.014(3) -0.001(3)
N1B 0.057(3) 0.048(3) 0.057(3) 0.009(3) 0.017(3) 0.015(3)
C40B 0.054(5) 0.059(6) 0.094(6) -0.020(6) 0.011(5) 0.007(4)
C37B 0.074(4) 0.059(4) 0.058(4) 0.016(3) 0.014(3) 0.025(3)
C38B 0.075(4) 0.065(4) 0.058(3) 0.012(3) 0.009(3) 0.019(3)
C41B 0.101(4) 0.083(4) 0.092(4) 0.008(4) 0.024(4) -0.016(4)
C42B 0.135(4) 0.095(4) 0.108(4) 0.014(4) 0.027(4) -0.023(4)
C39B 0.057(3) 0.055(4) 0.050(3) 0.007(3) 0.011(2) 0.003(3)
C44B 0.195(6) 0.106(5) 0.141(5) 0.013(5) 0.060(5) -0.013(5)
C43B 0.173(5) 0.100(5) 0.125(5) 0.013(4) 0.049(4) -0.013(5)
C45B 0.193(7) 0.108(6) 0.148(6) 0.018(6) 0.067(6) -0.002(6)
C46B 0.234(10) 0.107(9) 0.192(10) -0.026(9) 0.112(9) -0.018(9)

loop_
_atom_type_symbol
_atom_type_description
_atom_type_scat_dispersion_real
_atom_type_scat_dispersion_imag
_atom_type_scat_source
C C 0.0033 0.0016 'International Tables Vol C Tables 4.2.6.8 and 6.1.1.4'
H H 0.0000 0.0000 'International Tables Vol C Tables 4.2.6.8 and 6.1.1.4'
N N 0.0061 0.0033 'International Tables Vol C Tables 4.2.6.8 and 6.1.1.4'
O O 0.0106 0.0060 'International Tables Vol C Tables 4.2.6.8 and 6.1.1.4'
Cl Cl 0.1484 0.1585 'International Tables Vol C Tables 4.2.6.8 and 6.1.1.4'
Y Y -2.7962 3.5667 'International Tables Vol C Tables 4.2.6.8 and 6.1.1.4'

loop_
_geom_angle_atom_site_label_1
_geom_angle_atom_site_label_2
_geom_angle_atom_site_label_3
_geom_angle
_geom_angle_site_symmetry_1
_geom_angle_site_symmetry_3
O7 Y1 O5 143.98(13) 4_565 4_566
O7 Y1 O1 78.98(11) 4_565 .
O5 Y1 O1 76.88(13) 4_566 .
O7 Y1 O6 78.67(12) 4_565 2_644
O5 Y1 O6 122.62(11) 4_566 2_644
O1 Y1 O6 80.73(13) . 2_644
O7 Y1 O3 82.22(12) 4_565 .
O5 Y1 O3 76.16(11) 4_566 .
O1 Y1 O3 100.02(13) . .
O6 Y1 O3 160.37(11) 2_644 .
O7 Y1 O2 142.22(12) 4_565 3_655
O5 Y1 O2 73.77(13) 4_566 3_655
O1 Y1 O2 124.77(10) . 3_655
O6 Y1 O2 77.40(13) 2_644 3_655
O3 Y1 O2 116.48(13) . 3_655
O7 Y1 Cl1 78.18(8) 4_565 .
O5 Y1 Cl1 125.56(10) 4_566 .
O1 Y1 Cl1 156.65(8) . .
O6 Y1 Cl1 90.09(9) 2_644 .
O3 Y1 Cl1 81.62(9) . .
O2 Y1 Cl1 73.08(7) 3_655 .
O11 Y2 O4 95.38(12) 4_565 .
O11 Y2 O10 81.96(12) 4_565 3
O4 Y2 O10 156.65(12) . 3
O11 Y2 O8 79.99(11) 4_565 4_565
O4 Y2 O8 78.09(11) . 4_565
O10 Y2 O8 78.61(11) 3 4_565
O11 Y2 O9 75.40(11) 4_565 .
O4 Y2 O9 74.68(11) . .
O10 Y2 O9 126.16(10) 3 .
O8 Y2 O9 141.00(12) 4_565 .
O11 Y2 O12 123.05(11) 4_565 2_545
O4 Y2 O12 118.77(12) . 2_545
O10 Y2 O12 81.00(12) 3 2_545
O8 Y2 O12 146.46(12) 4_565 2_545
O9 Y2 O12 72.30(12) . 2_545
O11 Y2 Cl1 161.74(9) 4_565 .
O4 Y2 Cl1 82.61(8) . .
O10 Y2 Cl1 92.70(8) 3 .
O8 Y2 Cl1 81.85(7) 4_565 .
O9 Y2 Cl1 120.99(8) . .
O12 Y2 Cl1 72.78(7) 2_545 .
Y2 Cl1 Y1 112.44(4) . .
C1 O1 Y1 146.3(3) . .
C1 O2 Y1 142.5(3) . 3_655
C13 O3 Y1 139.7(3) . .
C12 O5 Y1 162.9(3) . 4_565
C13 O4 Y2 145.2(3) . .
C12 O6 Y1 129.1(3) . 2_654
C24 O7 Y1 158.3(3) . 4_566
C24 O8 Y2 133.8(3) . 4_566
C25 O9 Y2 137.1(3) . .
C25 O10 Y2 139.8(3) . 3
C36 O11 Y2 162.1(3) . 4_566
C36 O12 Y2 115.8(3) . 2
O1 C1 O2 125.2(4) . .
O1 C1 C2 116.7(4) . .
O2 C1 C2 118.1(4) . .
C3 C2 C7 119.5(4) . .
C3 C2 C1 117.5(4) . .
C7 C2 C1 122.9(4) . .
C2 C3 C4 121.5(4) . .
C2 C3 H3A 119.2 . .
C4 C3 H3A 119.2 . .
C5 C4 C3 120.8(4) . .
C5 C4 H4A 119.6 . .
C3 C4 H4A 119.6 . .
C4 C5 C6 119.9(4) . .
C4 C5 C12 117.0(4) . .
C6 C5 C12 123.1(4) . .
C5 C6 C7 119.2(4) . .
C5 C6 C11 122.6(4) . .
C7 C6 C11 118.1(4) . .
C8 C7 C6 118.6(4) . .
C8 C7 C2 122.4(4) . .
C6 C7 C2 119.0(4) . .
C9 C8 C7 120.9(5) . .
C9 C8 H8A 119.6 . .
C7 C8 H8A 119.6 . .
C8 C9 C10 120.7(5) . .
C8 C9 H9A 119.7 . .
C10 C9 H9A 119.7 . .
C11 C10 C9 120.7(5) . .
C11 C10 H10A 119.7 . .
C9 C10 H10A 119.7 . .
C10 C11 C6 121.1(5) . .
C10 C11 H11A 119.5 . .
C6 C11 H11A 119.5 . .
O6 C12 O5 124.1(4) . .
O6 C12 C5 118.7(4) . .
O5 C12 C5 117.2(4) . .
O4 C13 O3 123.8(4) . .
O4 C13 C14 119.3(4) . .
O3 C13 C14 116.9(4) . .
C15 C14 C19 118.5(4) . .
C15 C14 C13 116.8(4) . .
C19 C14 C13 124.6(4) . .
C14 C15 C16 122.2(4) . .
C14 C15 H15A 118.9 . .
C16 C15 H15A 118.9 . .
C17 C16 C15 121.2(4) . .
C17 C16 H16A 119.4 . .
C15 C16 H16A 119.4 . .
C16 C17 C18 118.9(4) . .
C16 C17 C24 115.1(4) . .
C18 C17 C24 126.0(4) . .
C19 C18 C17 119.9(4) . .
C19 C18 C23 118.2(4) . .
C17 C18 C23 121.9(4) . .
C20 C19 C18 119.2(4) . .
C20 C19 C14 121.5(4) . .
C18 C19 C14 119.2(4) . .
C21 C20 C19 120.1(5) . .
C21 C20 H20A 119.9 . .
C19 C20 H20A 119.9 . .
C20 C21 C22 121.2(4) . .
C20 C21 H21A 119.4 . .
C22 C21 H21A 119.4 . .
C23 C22 C21 120.5(5) . .
C23 C22 H22A 119.7 . .
C21 C22 H22A 119.7 . .
C22 C23 C18 120.7(4) . .
C22 C23 H23A 119.6 . .
C18 C23 H23A 119.6 . .
O7 C24 O8 124.7(4) . .
O7 C24 C17 115.8(4) . .
O8 C24 C17 119.5(3) . .
O9 C25 O10 125.0(4) . .
O9 C25 C26 119.1(4) . .
O10 C25 C26 115.8(4) . .
C27 C26 C31 119.7(4) . .
C27 C26 C25 118.1(4) . .
C31 C26 C25 122.1(4) . .
C26 C27 C28 121.1(5) . .
C26 C27 H27A 119.5 . .
C28 C27 H27A 119.5 . .
C29 C28 C27 120.5(4) . .
C29 C28 H28A 119.7 . .
C27 C28 H28A 119.7 . .
C28 C29 C30 119.9(4) . .
C28 C29 C36 117.9(4) . .
C30 C29 C36 122.1(4) . .
C31 C30 C35 119.5(4) . .
C31 C30 C29 118.8(4) . .
C35 C30 C29 121.6(4) . .
C30 C31 C32 118.0(4) . .
C30 C31 C26 119.2(4) . .
C32 C31 C26 122.7(4) . .
C33 C32 C31 120.5(5) . .
C33 C32 H32A 119.8 . .
C31 C32 H32A 119.8 . .
C32 C33 C34 121.4(5) . .
C32 C33 H33A 119.3 . .
C34 C33 H33A 119.3 . .
C35 C34 C33 120.2(5) . .
C35 C34 H34A 119.9 . .
C33 C34 H34A 119.9 . .
C34 C35 C30 120.4(5) . .
C34 C35 H35A 119.8 . .
C30 C35 H35A 119.8 . .
O11 C36 O12 123.1(4) . .
O11 C36 C29 119.3(4) . .
O12 C36 C29 117.6(4) . .
C39A N1A C37A 112.4(12) . .
C39A N1A C40A 123.9(11) . .
C37A N1A C40A 123.7(10) . .
C38A N2A C39A 110.6(11) . .
C38A N2A C41A 126.5(11) . .
C39A N2A C41A 122.7(9) . .
N1A C37A C38A 105.7(13) . .
N1A C37A H37A 127.2 . .
C38A C37A H37A 127.2 . .
N2A C38A C37A 104.7(12) . .
N2A C38A H38A 127.6 . .
C37A C38A H38A 127.6 . .
N1A C39A N2A 105.8(9) . .
N1A C39A H39A 127.1 . .
N2A C39A H39A 127.1 . .
N2A C41A C42A 112.8(12) . .
N2A C41A H41A 109.0 . .
C42A C41A H41A 109.0 . .
N2A C41A H41B 109.0 . .
C42A C41A H41B 109.0 . .
H41A C41A H41B 107.8 . .
C42A C43A C44A 102.9(10) . .
C42A C43A H43A 111.2 . .
C44A C43A H43A 111.2 . .
C42A C43A H43B 111.2 . .
C44A C43A H43B 111.2 . .
H43A C43A H43B 109.1 . .
C41A C42A C43A 124.1(15) . .
C41A C42A H42A 106.3 . .
C43A C42A H42A 106.3 . .
C41A C42A H42B 106.3 . .
C43A C42A H42B 106.3 . .
H42A C42A H42B 106.4 . .
C45A C44A C43A 115.2(12) . .
C45A C44A H44A 108.5 . .
C43A C44A H44A 108.5 . .
C45A C44A H44B 108.5 . .
C43A C44A H44B 108.5 . .
H44A C44A H44B 107.5 . .
C46A C45A C44A 104.1(9) . .
C46A C45A H45A 110.9 . .
C44A C45A H45A 110.9 . .
C46A C45A H45D 110.9 . .
C44A C45A H45D 110.9 . .
H45A C45A H45D 108.9 . .
C45A C46A H46A 109.5 . .
C45A C46A H46B 109.5 . .
H46A C46A H46B 109.5 . .
C45A C46A H46C 109.5 . .
H46A C46A H46C 109.5 . .
H46B C46A H46C 109.5 . .
C38B N2B C39B 111.8(10) . .
C38B N2B C41B 122.5(11) . .
C39B N2B C41B 125.2(11) . .
C39B N1B C37B 111.6(12) . .
C39B N1B C40B 125.2(11) . .
C37B N1B C40B 123.1(10) . .
N1B C40B H40D 109.5 . .
N1B C40B H40E 109.5 . .
H40D C40B H40E 109.5 . .
N1B C40B H40F 109.5 . .
H40D C40B H40F 109.5 . .
H40E C40B H40F 109.5 . .
N1B C37B C38B 105.0(13) . .
N1B C37B H37B 127.5 . .
C38B C37B H37B 127.5 . .
N2B C38B C37B 104.6(12) . .
N2B C38B H38B 127.7 . .
C37B C38B H38B 127.7 . .
N2B C41B C42B 111.5(11) . .
N2B C41B H41C 109.3 . .
C42B C41B H41C 109.3 . .
N2B C41B H41D 109.3 . .
C42B C41B H41D 109.3 . .
H41C C41B H41D 108.0 . .
C43B C42B C41B 103.8(13) . .
C43B C42B H42C 111.0 . .
C41B C42B H42C 111.0 . .
C43B C42B H42D 111.0 . .
C41B C42B H42D 111.0 . .
H42C C42B H42D 109.0 . .
N1B C39B N2B 105.3(10) . .
N1B C39B H39B 127.4 . .
N2B C39B H39B 127.4 . .
C43B C44B C45B 119.7(14) . .
C43B C44B H44C 107.4 . .
C45B C44B H44C 107.4 . .
C43B C44B H44D 107.4 . .
C45B C44B H44D 107.4 . .
H44C C44B H44D 106.9 . .
C42B C43B C44B 113.3(12) . .
C42B C43B H43C 108.9 . .
C44B C43B H43C 108.9 . .
C42B C43B H43D 108.9 . .
C44B C43B H43D 108.9 . .
H43C C43B H43D 107.7 . .
C46B C45B C44B 106.4(10) . .
C46B C45B H45B 110.5 . .
C44B C45B H45B 110.5 . .
C46B C45B H45C 110.5 . .
C44B C45B H45C 110.5 . .
H45B C45B H45C 108.6 . .
C45B C46B H46G 109.5 . .
C45B C46B H46D 109.5 . .
H46G C46B H46D 109.5 . .
C45B C46B H46E 109.5 . .
H46G C46B H46E 109.5 . .
H46D C46B H46E 109.5 . .

loop_
_geom_bond_atom_site_label_1
_geom_bond_atom_site_label_2
_geom_bond_distance
_geom_bond_site_symmetry_2
Y1 O7 2.269(3) 4_565
Y1 O5 2.277(3) 4_566
Y1 O1 2.279(3) .
Y1 O6 2.285(3) 2_644
Y1 O3 2.292(3) .
Y1 O2 2.307(3) 3_655
Y1 Cl1 2.8009(11) .
Y2 O11 2.236(3) 4_565
Y2 O4 2.259(3) .
Y2 O10 2.276(3) 3
Y2 O8 2.316(3) 4_565
Y2 O9 2.340(3) .
Y2 O12 2.353(3) 2_545
Y2 Cl1 2.7602(11) .
O1 C1 1.253(5) .
O2 C1 1.263(5) .
O2 Y1 2.307(3) 3_655
O3 C13 1.264(5) .
O5 C12 1.260(5) .
O5 Y1 2.277(3) 4_565
O4 C13 1.262(5) .
O6 C12 1.253(5) .
O6 Y1 2.285(3) 2_654
O7 C24 1.259(4) .
O7 Y1 2.269(3) 4_566
O8 C24 1.266(5) .
O8 Y2 2.316(3) 4_566
O9 C25 1.253(5) .
O10 C25 1.282(5) .
O10 Y2 2.276(3) 3
O11 C36 1.247(5) .
O11 Y2 2.236(3) 4_566
O12 C36 1.261(5) .
O12 Y2 2.353(3) 2
C1 C2 1.500(6) .
C2 C3 1.366(6) .
C2 C7 1.429(6) .
C3 C4 1.397(6) .
C3 H3A 0.9300 .
C4 C5 1.371(6) .
C4 H4A 0.9300 .
C5 C6 1.420(6) .
C5 C12 1.502(6) .
C6 C7 1.428(6) .
C6 C11 1.431(6) .
C7 C8 1.416(6) .
C8 C9 1.364(7) .
C8 H8A 0.9300 .
C9 C10 1.395(7) .
C9 H9A 0.9300 .
C10 C11 1.351(6) .
C10 H10A 0.9300 .
C11 H11A 0.9300 .
C13 C14 1.495(6) .
C14 C15 1.373(6) .
C14 C19 1.437(6) .
C15 C16 1.387(6) .
C15 H15A 0.9300 .
C16 C17 1.379(6) .
C16 H16A 0.9300 .
C17 C18 1.423(5) .
C17 C24 1.506(6) .
C18 C19 1.421(6) .
C18 C23 1.433(6) .
C19 C20 1.416(6) .
C20 C21 1.368(6) .
C20 H20A 0.9300 .
C21 C22 1.390(7) .
C21 H21A 0.9300 .
C22 C23 1.359(6) .
C22 H22A 0.9300 .
C23 H23A 0.9300 .
C25 C26 1.501(6) .
C26 C27 1.365(6) .
C26 C31 1.425(6) .
C27 C28 1.393(6) .
C27 H27A 0.9300 .
C28 C29 1.372(6) .
C28 H28A 0.9300 .
C29 C30 1.422(6) .
C29 C36 1.494(6) .
C30 C31 1.414(6) .
C30 C35 1.414(6) .
C31 C32 1.421(6) .
C32 C33 1.360(7) .
C32 H32A 0.9300 .
C33 C34 1.385(7) .
C33 H33A 0.9300 .
C34 C35 1.364(7) .
C34 H34A 0.9300 .
C35 H35A 0.9300 .
N1A C39A 1.298(8) .
N1A C37A 1.308(9) .
N1A C40A 1.464(12) .
N2A C38A 1.328(8) .
N2A C39A 1.344(9) .
N2A C41A 1.428(12) .
C37A C38A 1.406(19) .
C37A H37A 0.9300 .
C38A H38A 0.9300 .
C39A H39A 0.9300 .
C40A H40A 0.9600 .
C40A H40B 0.9600 .
C40A H40C 0.9600 .
C41A C42A 1.476(9) .
C41A H41A 0.9700 .
C41A H41B 0.9700 .
C43A C42A 1.563(10) .
C43A C44A 1.596(10) .
C43A H43A 0.9700 .
C43A H43B 0.9700 .
C42A H42A 0.9700 .
C42A H42B 0.9700 .
C44A C45A 1.572(10) .
C44A H44A 0.9700 .
C44A H44B 0.9700 .
C45A C46A 1.537(10) .
C45A H45A 0.9700 .
C45A H45D 0.9700 .
C46A H46A 0.9600 .
C46A H46B 0.9600 .
C46A H46C 0.9600 .
N2B C38B 1.307(10) .
N2B C39B 1.337(10) .
N2B C41B 1.417(12) .
N1B C39B 1.309(8) .
N1B C37B 1.326(9) .
N1B C40B 1.459(12) .
C40B H40D 0.9600 .
C40B H40E 0.9600 .
C40B H40F 0.9600 .
C37B C38B 1.411(19) .
C37B H37B 0.9300 .
C38B H38B 0.9300 .
C41B C42B 1.557(10) .
C41B H41C 0.9700 .
C41B H41D 0.9700 .
C42B C43B 1.550(10) .
C42B H42C 0.9700 .
C42B H42D 0.9700 .
C39B H39B 0.9300 .
C44B C43B 1.551(10) .
C44B C45B 1.552(10) .
C44B H44C 0.9700 .
C44B H44D 0.9700 .
C43B H43C 0.9700 .
C43B H43D 0.9700 .
C45B C46B 1.541(10) .
C45B H45B 0.9700 .
C45B H45C 0.9700 .
C46B H46G 0.9600 .
C46B H46D 0.9600 .
C46B H46E 0.9600 .

loop_
_geom_torsion_atom_site_label_1
_geom_torsion_atom_site_label_2
_geom_torsion_atom_site_label_3
_geom_torsion_atom_site_label_4
_geom_torsion
_geom_torsion_site_symmetry_1
O11 Y2 Cl1 Y1 56.8(3) 4_565
O4 Y2 Cl1 Y1 -27.89(10) .
O10 Y2 Cl1 Y1 129.14(9) 3
O8 Y2 Cl1 Y1 51.06(9) 4_565
O9 Y2 Cl1 Y1 -95.03(11) .
O12 Y2 Cl1 Y1 -151.15(10) 2_545
O7 Y1 Cl1 Y2 -37.85(10) 4_565
O5 Y1 Cl1 Y2 112.16(11) 4_566
O1 Y1 Cl1 Y2 -50.0(3) .
O6 Y1 Cl1 Y2 -116.26(9) 2_644
O3 Y1 Cl1 Y2 45.89(10) .
O2 Y1 Cl1 Y2 166.95(11) 3_655
O7 Y1 O1 C1 -155.6(6) 4_565
O5 Y1 O1 C1 51.3(6) 4_566
O6 Y1 O1 C1 -75.5(6) 2_644
O3 Y1 O1 C1 124.4(6) .
O2 Y1 O1 C1 -8.0(7) 3_655
Cl1 Y1 O1 C1 -143.5(5) .
O7 Y1 O3 C13 32.5(5) 4_565
O5 Y1 O3 C13 -176.6(5) 4_566
O1 Y1 O3 C13 109.7(5) .
O6 Y1 O3 C13 19.2(8) 2_644
O2 Y1 O3 C13 -113.0(5) 3_655
Cl1 Y1 O3 C13 -46.7(5) .
O11 Y2 O4 C13 165.1(5) 4_565
O10 Y2 O4 C13 -112.8(6) 3
O8 Y2 O4 C13 -116.4(5) 4_565
O9 Y2 O4 C13 91.8(5) .
O12 Y2 O4 C13 32.5(6) 2_545
Cl1 Y2 O4 C13 -33.2(5) .
O11 Y2 O9 C25 17.0(4) 4_565
O4 Y2 O9 C25 116.8(5) .
O10 Y2 O9 C25 -51.4(5) 3
O8 Y2 O9 C25 69.6(5) 4_565
O12 Y2 O9 C25 -115.5(5) 2_545
Cl1 Y2 O9 C25 -171.8(4) .
Y1 O1 C1 O2 -2.4(10) .
Y1 O1 C1 C2 174.6(4) .
Y1 O2 C1 O1 14.9(9) 3_655
Y1 O2 C1 C2 -162.2(4) 3_655
O1 C1 C2 C3 -42.9(7) .
O2 C1 C2 C3 134.4(5) .
O1 C1 C2 C7 137.5(5) .
O2 C1 C2 C7 -45.2(7) .
C7 C2 C3 C4 2.0(7) .
C1 C2 C3 C4 -177.6(5) .
C2 C3 C4 C5 -1.1(8) .
C3 C4 C5 C6 -1.3(7) .
C3 C4 C5 C12 175.9(4) .
C4 C5 C6 C7 2.8(7) .
C12 C5 C6 C7 -174.3(4) .
C4 C5 C6 C11 -173.6(4) .
C12 C5 C6 C11 9.3(7) .
C5 C6 C7 C8 -178.7(4) .
C11 C6 C7 C8 -2.2(6) .
C5 C6 C7 C2 -1.9(6) .
C11 C6 C7 C2 174.6(4) .
C3 C2 C7 C8 176.2(5) .
C1 C2 C7 C8 -4.2(7) .
C3 C2 C7 C6 -0.5(7) .
C1 C2 C7 C6 179.1(4) .
C6 C7 C8 C9 1.4(7) .
C2 C7 C8 C9 -175.3(5) .
C7 C8 C9 C10 0.7(8) .
C8 C9 C10 C11 -1.9(8) .
C9 C10 C11 C6 1.1(8) .
C5 C6 C11 C10 177.4(5) .
C7 C6 C11 C10 1.0(7) .
Y1 O6 C12 O5 3.1(8) 2_654
Y1 O6 C12 C5 -178.3(3) 2_654
Y1 O5 C12 O6 17.8(16) 4_565
Y1 O5 C12 C5 -160.8(10) 4_565
C4 C5 C12 O6 -140.4(5) .
C6 C5 C12 O6 36.8(7) .
C4 C5 C12 O5 38.2(7) .
C6 C5 C12 O5 -144.6(5) .
Y2 O4 C13 O3 59.9(8) .
Y2 O4 C13 C14 -118.2(5) .
Y1 O3 C13 O4 4.2(9) .
Y1 O3 C13 C14 -177.7(3) .
O4 C13 C14 C15 141.8(5) .
O3 C13 C14 C15 -36.4(7) .
O4 C13 C14 C19 -34.6(7) .
O3 C13 C14 C19 147.2(5) .
C19 C14 C15 C16 -1.6(7) .
C13 C14 C15 C16 -178.2(5) .
C14 C15 C16 C17 1.7(8) .
C15 C16 C17 C18 0.1(7) .
C15 C16 C17 C24 -179.4(4) .
C16 C17 C18 C19 -1.9(6) .
C24 C17 C18 C19 177.5(4) .
C16 C17 C18 C23 -179.8(4) .
C24 C17 C18 C23 -0.4(7) .
C17 C18 C19 C20 -174.8(4) .
C23 C18 C19 C20 3.2(6) .
C17 C18 C19 C14 2.0(6) .
C23 C18 C19 C14 180.0(4) .
C15 C14 C19 C20 176.4(5) .
C13 C14 C19 C20 -7.3(7) .
C15 C14 C19 C18 -0.3(6) .
C13 C14 C19 C18 176.0(4) .
C18 C19 C20 C21 -2.0(7) .
C14 C19 C20 C21 -178.7(4) .
C19 C20 C21 C22 0.1(8) .
C20 C21 C22 C23 0.5(8) .
C21 C22 C23 C18 0.7(7) .
C19 C18 C23 C22 -2.6(6) .
C17 C18 C23 C22 175.3(4) .
Y1 O7 C24 O8 6.0(12) 4_566
Y1 O7 C24 C17 -173.3(6) 4_566
Y2 O8 C24 O7 -37.9(7) 4_566
Y2 O8 C24 C17 141.4(3) 4_566
C16 C17 C24 O7 33.0(6) .
C18 C17 C24 O7 -146.5(4) .
C16 C17 C24 O8 -146.4(4) .
C18 C17 C24 O8 34.2(7) .
Y2 O9 C25 O10 36.4(7) .
Y2 O9 C25 C26 -146.8(4) .
Y2 O10 C25 O9 4.5(8) 3
Y2 O10 C25 C26 -172.4(3) 3
O9 C25 C26 C27 -43.3(6) .
O10 C25 C26 C27 133.8(5) .
O9 C25 C26 C31 140.8(4) .
O10 C25 C26 C31 -42.2(6) .
C31 C26 C27 C28 6.0(7) .
C25 C26 C27 C28 -170.0(4) .
C26 C27 C28 C29 0.6(8) .
C27 C28 C29 C30 -7.5(7) .
C27 C28 C29 C36 169.8(4) .
C28 C29 C30 C31 7.5(6) .
C36 C29 C30 C31 -169.6(4) .
C28 C29 C30 C35 -170.4(4) .
C36 C29 C30 C35 12.5(7) .
C35 C30 C31 C32 0.5(6) .
C29 C30 C31 C32 -177.5(4) .
C35 C30 C31 C26 177.0(4) .
C29 C30 C31 C26 -1.0(6) .
C27 C26 C31 C30 -5.7(6) .
C25 C26 C31 C30 170.2(4) .
C27 C26 C31 C32 170.6(4) .
C25 C26 C31 C32 -13.5(7) .
C30 C31 C32 C33 0.9(7) .
C26 C31 C32 C33 -175.5(5) .
C31 C32 C33 C34 -1.3(8) .
C32 C33 C34 C35 0.3(8) .
C33 C34 C35 C30 1.1(8) .
C31 C30 C35 C34 -1.5(7) .
C29 C30 C35 C34 176.4(4) .
Y2 O11 C36 O12 -87.5(11) 4_566
Y2 O11 C36 C29 94.3(11) 4_566
Y2 O12 C36 O11 12.7(6) 2
Y2 O12 C36 C29 -169.1(3) 2
C28 C29 C36 O11 44.9(6) .
C30 C29 C36 O11 -137.9(5) .
C28 C29 C36 O12 -133.4(5) .
C30 C29 C36 O12 43.8(6) .
C39A N1A C37A C38A -8(3) .
C40A N1A C37A C38A 171.6(12) .
C39A N2A C38A C37A -7(2) .
C41A N2A C38A C37A 179.4(15) .
N1A C37A C38A N2A 8.7(18) .
C37A N1A C39A N2A 4(3) .
C40A N1A C39A N2A -175.6(14) .
C38A N2A C39A N1A 2(3) .
C41A N2A C39A N1A 176.2(16) .
C38A N2A C41A C42A -21(2) .
C39A N2A C41A C42A 165(2) .
N2A C41A C42A C43A -72(2) .
C44A C43A C42A C41A -160.5(16) .
C42A C43A C44A C45A -126.7(16) .
C43A C44A C45A C46A -68(2) .
C39B N1B C37B C38B -10(2) .
C40B N1B C37B C38B 170.3(14) .
C39B N2B C38B C37B -12(3) .
C41B N2B C38B C37B 176.0(14) .
N1B C37B C38B N2B 13(2) .
C38B N2B C41B C42B -161.4(18) .
C39B N2B C41B C42B 27(3) .
N2B C41B C42B C43B -175.3(13) .
C37B N1B C39B N2B 3(3) .
C40B N1B C39B N2B -177.0(15) .
C38B N2B C39B N1B 6(3) .
C41B N2B C39B N1B 178.2(16) .
C41B C42B C43B C44B -64(2) .
C45B C44B C43B C42B -76(2) .
C43B C44B C45B C46B -136.6(18) .
